data_1565919
loop_
_publ_author_name
'Debnath, Paresh'
'Das, Ankit'
'Singh, Keisham Surjit'
'Yama, Tage'
'Singh, S.Sureshkumar'
'Butcher, Ray J.'
'Siero\'n, Les\/law'
'Maniukiewicz, Waldemar'

_publ_section_title
;
 Synthesis, structural characterization and antimicrobial activities of
 triorganotin(IV)azo-carboxylates derived from ortho/para-amino benzoic
 acids and \b-naphthol
;
_journal_name_full 'Inorganica Chimica Acta'
_journal_page_first 119172
_journal_paper_doi 10.1016/j.ica.2019.119172
_journal_volume 498
_journal_year 2019
_chemical_formula_moiety 'C40 H40 N4 O6 Sn2'
_chemical_formula_sum 'C40 H40 N4 O6 Sn2'
_chemical_formula_weight 910.18
_space_group_IT_number 14
_space_group_name_Hall '-P 2ybc'
_space_group_name_H-M_alt 'P 1 21/c 1'
_symmetry_cell_setting monoclinic
_symmetry_Int_Tables_number 14
_symmetry_space_group_name_Hall '-P 2ybc'
_symmetry_space_group_name_H-M 'P 1 21/c 1'
_atom_sites_solution_hydrogens difmap
_atom_sites_solution_primary difmap
_atom_sites_solution_secondary difmap
_cell_angle_alpha 90
_cell_angle_beta 104.318(2)
_cell_angle_gamma 90
_cell_formula_units_Z 2
_cell_length_a 12.9507(3)
_cell_length_b 20.3589(5)
_cell_length_c 7.0891(2)
_cell_measurement_reflns_used 14263
_cell_measurement_temperature 100.0(1)
_cell_measurement_theta_max 32.6240
_cell_measurement_theta_min 3.1620
_cell_volume 1811.07(8)
_diffrn_ambient_environment N~2~
_diffrn_ambient_temperature 100.0(1)
_diffrn_detector 'CCD plate'
_diffrn_detector_area_resol_mean 5.8140
_diffrn_detector_type 'Pilatus 300K'
_diffrn_measured_fraction_theta_full 0.999
_diffrn_measured_fraction_theta_max 0.999
_diffrn_measurement_device 'four-circle diffractometer'
_diffrn_measurement_device_type 'XtaLAB Synergy, Dualflex, Pilatus 300K'
_diffrn_measurement_method '\w scans'
_diffrn_radiation_monochromator mirror
_diffrn_radiation_probe x-ray
_diffrn_radiation_type 'Mo K\a'
_diffrn_radiation_wavelength 0.71073
_diffrn_reflns_av_R_equivalents 0.0272
_diffrn_reflns_av_unetI/netI 0.0203
_diffrn_reflns_limit_h_max 15
_diffrn_reflns_limit_h_min -15
_diffrn_reflns_limit_k_max 24
_diffrn_reflns_limit_k_min -24
_diffrn_reflns_limit_l_max 8
_diffrn_reflns_limit_l_min -8
_diffrn_reflns_number 14184
_diffrn_reflns_theta_full 25.02
_diffrn_reflns_theta_max 25.02
_diffrn_reflns_theta_min 3.13
_diffrn_source 'micro-focus sealed X-ray tube'
_diffrn_source_type 'PhotonJet (Mo) X-ray Source'
_exptl_absorpt_coefficient_mu 1.433
_exptl_absorpt_correction_T_max 1.000
_exptl_absorpt_correction_T_min 0.427
_exptl_absorpt_correction_type gaussian
_exptl_absorpt_process_details
;
CrysAlisPro 1.171.40.45a (Rigaku Oxford Diffraction, 2019)
Numerical absorption correction based on gaussian integration over
			a multifaceted crystal model
Empirical absorption correction using spherical harmonics,
 implemented in SCALE3 ABSPACK scaling algorithm.
;
_exptl_crystal_colour Orange
_exptl_crystal_density_diffrn 1.669
_exptl_crystal_description Plate
_exptl_crystal_F_000 912
_exptl_crystal_size_max 0.50
_exptl_crystal_size_mid 0.21
_exptl_crystal_size_min 0.14
_refine_diff_density_max 0.355
_refine_diff_density_min -0.308
_refine_diff_density_rms 0.059
_refine_ls_extinction_coef 0.00174(14)
_refine_ls_extinction_expression Fc^*^=kFc[1+0.001xFc^2^\l^3^/sin(2\q)]^-1/4^
_refine_ls_extinction_method 'SHELXL-2018/3 (Sheldrick 2018)'
_refine_ls_goodness_of_fit_ref 1.043
_refine_ls_hydrogen_treatment mixed
_refine_ls_matrix_type full
_refine_ls_number_parameters 243
_refine_ls_number_reflns 3207
_refine_ls_number_restraints 0
_refine_ls_restrained_S_all 1.043
_refine_ls_R_factor_all 0.0182
_refine_ls_R_factor_gt 0.0171
_refine_ls_shift/su_max 0.000
_refine_ls_shift/su_mean 0.000
_refine_ls_structure_factor_coef Fsqd
_refine_ls_weighting_details 'w=1/[\s^2^(Fo^2^)+(0.0154P)^2^+1.5525P] where P=(Fo^2^+2Fc^2^)/3'
_refine_ls_weighting_scheme calc
_refine_ls_wR_factor_gt 0.0415
_refine_ls_wR_factor_ref 0.0419
_reflns_number_gt 3056
_reflns_number_total 3207
_reflns_threshold_expression I>2\s(I)
_cod_data_source_file ICA-2019-498-119172.cif
_cod_data_source_block ksp2
_cod_original_sg_symbol_H-M 'P 21/c'
_cod_database_code 1565919
_exptl_absorpt_empirical_full_min 0.770
_exptl_absorpt_empirical_full_max 1.675
_exptl_absorpt_empirical_details
;
Empirical correction (ABSPACK) includes:
- Absorption correction using spherical harmonics
- Frame scaling
- Detector area scaling
;

loop_
_space_group_symop_id
_space_group_symop_operation_xyz
1 x,y,z
2 -x,1/2+y,1/2-z
3 -x,-y,-z
4 x,1/2-y,1/2+z

loop_
_atom_site_aniso_label
_atom_site_aniso_U_11
_atom_site_aniso_U_22
_atom_site_aniso_U_33
_atom_site_aniso_U_23
_atom_site_aniso_U_13
_atom_site_aniso_U_12
Sn1 0.0091(1) 0.0104(1) 0.0159(1) -0.0012(1) 0.0032(1) 0.0002(1)
O1 0.0124(7) 0.0104(7) 0.0252(8) -0.0002(6) 0.0042(6) 0.0025(5)
O2 0.0147(7) 0.0103(7) 0.0265(8) -0.0003(6) 0.0077(6) -0.0008(5)
O3 0.0134(7) 0.0115(7) 0.0269(8) -0.0005(6) 0.0058(6) 0.0007(5)
N1 0.0108(8) 0.0089(9) 0.0163(8) 0.0005(6) 0.0041(6) 0.0004(6)
N2 0.0118(8) 0.0133(8) 0.0112(8) 0.0001(6) 0.0022(6) 0.0021(6)
C1 0.0242(11) 0.0187(11) 0.0186(10) 0.0007(8) 0.0054(9) 0.0032(8)
C2 0.0200(10) 0.0163(10) 0.0158(10) 0.0001(8) 0.0022(8) -0.0042(8)
C3 0.0152(10) 0.0158(10) 0.0383(13) -0.0022(9) 0.0124(9) -0.0010(8)
C4 0.0152(10) 0.0136(10) 0.0104(9) 0.0013(7) 0.0030(7) 0.0024(8)
C5 0.0128(9) 0.0108(9) 0.0102(9) 0.0003(7) 0.0025(7) 0.0007(7)
C6 0.0108(9) 0.0152(10) 0.0135(9) -0.0009(7) 0.0030(7) 0.0016(7)
C7 0.0127(9) 0.0154(10) 0.0163(10) -0.0006(8) 0.0041(8) -0.0035(8)
C8 0.0182(10) 0.0087(9) 0.0168(10) -0.0006(7) 0.0052(8) -0.0021(8)
C9 0.0131(10) 0.0125(10) 0.0166(10) 0.0009(7) 0.0049(8) 0.0029(7)
C10 0.0104(9) 0.0123(9) 0.0098(9) 0.0018(7) 0.0020(7) -0.0003(7)
C11 0.0109(9) 0.0125(10) 0.0111(9) -0.0006(7) 0.0031(7) 0.0002(7)
C12 0.0157(10) 0.0146(10) 0.0125(9) -0.0012(7) 0.0055(8) 0.0000(8)
C13 0.0163(10) 0.0137(10) 0.0226(11) -0.0010(8) 0.0058(8) -0.0042(8)
C14 0.0112(9) 0.0204(11) 0.0179(10) -0.0021(8) 0.0034(8) -0.0042(8)
C15 0.0126(9) 0.0196(10) 0.0109(9) 0.0001(8) 0.0031(7) 0.0003(8)
C16 0.0114(9) 0.0244(11) 0.0155(10) 0.0012(8) 0.0043(8) 0.0006(8)
C17 0.0163(10) 0.0209(11) 0.0190(10) 0.0040(8) 0.0051(8) 0.0092(8)
C18 0.0206(10) 0.0142(10) 0.0210(10) 0.0031(8) 0.0060(8) 0.0027(8)
C19 0.0127(9) 0.0159(10) 0.0172(10) 0.0007(8) 0.0049(8) 0.0003(8)
C20 0.0129(9) 0.0155(10) 0.0097(9) 0.0014(7) 0.0036(7) 0.0014(8)

loop_
_atom_site_label
_atom_site_type_symbol
_atom_site_thermal_displace_type
_atom_site_fract_x
_atom_site_fract_y
_atom_site_fract_z
_atom_site_occupancy
_atom_site_U_iso_or_equiv
_atom_site_calc_flag
_atom_site_refinement_flags
_atom_site_disorder_assembly
_atom_site_disorder_group
Sn1 Sn Uani 0.29666(2) 0.49053(2) 0.51535(2) 1.000 0.0118(1) d . . .
O1 O Uani 0.31875(10) 0.38701(6) 0.5138(2) 1.000 0.0161(4) d . . .
O2 O Uani 0.49312(10) 0.39396(7) 0.5334(2) 1.000 0.0167(4) d . . .
O3 O Uani 0.73295(11) 0.38247(7) 0.5182(2) 1.000 0.0171(4) d . . .
N1 N Uani 0.60234(12) 0.28232(8) 0.5188(2) 1.000 0.0119(5) d . . .
N2 N Uani 0.68673(12) 0.24524(8) 0.5346(2) 1.000 0.0122(5) d . . .
C1 C Uani 0.29923(18) 0.50578(10) 0.2210(3) 1.000 0.0205(6) d . . .
C2 C Uani 0.41342(16) 0.52099(10) 0.7639(3) 1.000 0.0178(6) d . . .
C3 C Uani 0.14713(16) 0.47548(11) 0.5841(3) 1.000 0.0221(6) d . . .
C4 C Uani 0.41117(15) 0.36140(9) 0.5199(3) 1.000 0.0131(6) d . . .
C5 C Uani 0.41179(15) 0.28788(9) 0.5093(3) 1.000 0.0113(5) d . . .
C6 C Uani 0.31656(15) 0.25395(10) 0.4991(3) 1.000 0.0132(5) d . . .
C7 C Uani 0.31125(15) 0.18633(10) 0.4892(3) 1.000 0.0147(6) d . . .
C8 C Uani 0.40283(15) 0.15060(9) 0.4903(3) 1.000 0.0144(6) d . . .
C9 C Uani 0.49852(15) 0.18247(10) 0.5008(3) 1.000 0.0139(6) d . . .
C10 C Uani 0.50405(14) 0.25087(10) 0.5098(3) 1.000 0.0109(5) d . . .
C11 C Uani 0.78287(15) 0.27024(9) 0.5503(3) 1.000 0.0114(5) d . . .
C12 C Uani 0.80647(15) 0.34057(10) 0.5503(3) 1.000 0.0139(6) d . . .
C13 C Uani 0.91804(16) 0.35936(10) 0.5911(3) 1.000 0.0174(6) d . . .
C14 C Uani 0.99613(15) 0.31415(10) 0.6197(3) 1.000 0.0165(6) d . . .
C15 C Uani 0.97563(15) 0.24453(10) 0.6112(3) 1.000 0.0143(5) d . . .
C16 C Uani 1.05970(15) 0.19914(10) 0.6399(3) 1.000 0.0169(6) d . . .
C17 C Uani 1.04025(16) 0.13275(10) 0.6294(3) 1.000 0.0186(6) d . . .
C18 C Uani 0.93554(16) 0.11012(10) 0.5897(3) 1.000 0.0185(6) d . . .
C19 C Uani 0.85108(15) 0.15386(10) 0.5633(3) 1.000 0.0151(6) d . . .
C20 C Uani 0.86937(15) 0.22179(9) 0.5744(3) 1.000 0.0126(5) d . . .
H1 H Uiso 0.6066(18) 0.3235(12) 0.518(3) 1.000 0.019(6) d . . .
H1A H Uiso 0.35150 0.53992 0.21401 1.000 0.0310 c RU . .
H1B H Uiso 0.22845 0.51969 0.14645 1.000 0.0310 c RU . .
H1C H Uiso 0.31894 0.46478 0.16643 1.000 0.0310 c RU . .
H2A H Uiso 0.46318 0.48480 0.80990 1.000 0.0270 c RU . .
H2B H Uiso 0.37884 0.53362 0.86676 1.000 0.0270 c RU . .
H2C H Uiso 0.45245 0.55868 0.73030 1.000 0.0270 c RU . .
H3A H Uiso 0.15332 0.43910 0.67674 1.000 0.0330 c RU . .
H3B H Uiso 0.09284 0.46488 0.46498 1.000 0.0330 c RU . .
H3C H Uiso 0.12653 0.51555 0.64216 1.000 0.0330 c RU . .
H6 H Uiso 0.25385 0.27817 0.49891 1.000 0.0160 c RU . .
H7 H Uiso 0.24562 0.16439 0.48170 1.000 0.0180 c RU . .
H8 H Uiso 0.39975 0.10401 0.48375 1.000 0.0170 c RU . .
H9 H Uiso 0.56076 0.15763 0.50186 1.000 0.0170 c RU . .
H13 H Uiso 0.93627 0.40465 0.59769 1.000 0.0210 c RU . .
H14 H Uiso 1.06796 0.32877 0.64678 1.000 0.0200 c RU . .
H16 H Uiso 1.13109 0.21458 0.66704 1.000 0.0200 c RU . .
H17 H Uiso 1.09776 0.10249 0.64898 1.000 0.0220 c RU . .
H18 H Uiso 0.92186 0.06423 0.58075 1.000 0.0220 c RU . .
H19 H Uiso 0.78017 0.13765 0.53743 1.000 0.0180 c RU . .

loop_
_atom_type_symbol
_atom_type_description
_atom_type_scat_dispersion_real
_atom_type_scat_dispersion_imag
_atom_type_scat_source
C C 0.0033 0.0016 ' International Tables Vol C Tables 4.2.6.8 and 6.1.1.4'
H H 0.0000 0.0000 ' International Tables Vol C Tables 4.2.6.8 and 6.1.1.4'
N N 0.0061 0.0033 ' International Tables Vol C Tables 4.2.6.8 and 6.1.1.4'
O O 0.0106 0.0060 ' International Tables Vol C Tables 4.2.6.8 and 6.1.1.4'
Sn Sn -0.6537 1.4246 ' International Tables Vol C Tables 4.2.6.8 and 6.1.1.4'

loop_
_geom_angle_atom_site_label_1
_geom_angle_atom_site_label_2
_geom_angle_atom_site_label_3
_geom_angle
_geom_angle_site_symmetry_1
_geom_angle_site_symmetry_3
O1 Sn1 C1 96.04(7) . .
O1 Sn1 C2 103.05(7) . .
O1 Sn1 C3 89.41(7) . .
O1 Sn1 O3 174.62(5) . 3_666
C1 Sn1 C2 126.63(9) . .
C1 Sn1 C3 118.86(9) . .
O3 Sn1 C1 78.65(6) 3_666 .
C2 Sn1 C3 110.79(8) . .
O3 Sn1 C2 81.04(6) 3_666 .
O3 Sn1 C3 92.40(7) 3_666 .
Sn1 O1 C4 121.50(12) . .
Sn1 O3 C12 140.80(13) 3_666 .
N2 N1 C10 117.79(16) . .
N1 N2 C11 122.20(16) . .
N2 N1 H1 121.4(16) . .
C10 N1 H1 120.8(16) . .
O2 C4 C5 121.66(18) . .
O1 C4 C5 114.60(17) . .
O1 C4 O2 123.74(17) . .
C4 C5 C10 123.22(18) . .
C6 C5 C10 118.10(17) . .
C4 C5 C6 118.68(18) . .
C5 C6 C7 121.83(18) . .
C6 C7 C8 119.37(18) . .
C7 C8 C9 120.42(18) . .
C8 C9 C10 120.36(18) . .
N1 C10 C9 119.35(17) . .
C5 C10 C9 119.92(18) . .
N1 C10 C5 120.73(18) . .
C12 C11 C20 120.20(17) . .
N2 C11 C12 124.60(18) . .
N2 C11 C20 115.18(16) . .
C11 C12 C13 117.05(18) . .
O3 C12 C13 121.94(18) . .
O3 C12 C11 121.00(18) . .
C12 C13 C14 121.56(19) . .
C13 C14 C15 122.89(19) . .
C16 C15 C20 119.72(18) . .
C14 C15 C16 120.88(18) . .
C14 C15 C20 119.40(18) . .
C15 C16 C17 120.97(19) . .
C16 C17 C18 119.51(19) . .
C17 C18 C19 120.71(19) . .
C18 C19 C20 120.61(19) . .
C15 C20 C19 118.47(18) . .
C11 C20 C15 118.72(17) . .
C11 C20 C19 122.81(18) . .
Sn1 C1 H1A 109.00 . .
Sn1 C1 H1B 109.00 . .
Sn1 C1 H1C 109.00 . .
H1A C1 H1B 109.00 . .
H1A C1 H1C 109.00 . .
H1B C1 H1C 109.00 . .
Sn1 C2 H2A 109.00 . .
Sn1 C2 H2B 109.00 . .
Sn1 C2 H2C 109.00 . .
H2A C2 H2B 109.00 . .
H2A C2 H2C 109.00 . .
H2B C2 H2C 109.00 . .
Sn1 C3 H3A 109.00 . .
Sn1 C3 H3B 109.00 . .
Sn1 C3 H3C 109.00 . .
H3A C3 H3B 109.00 . .
H3A C3 H3C 109.00 . .
H3B C3 H3C 109.00 . .
C5 C6 H6 119.00 . .
C7 C6 H6 119.00 . .
C6 C7 H7 120.00 . .
C8 C7 H7 120.00 . .
C7 C8 H8 120.00 . .
C9 C8 H8 120.00 . .
C8 C9 H9 120.00 . .
C10 C9 H9 120.00 . .
C12 C13 H13 119.00 . .
C14 C13 H13 119.00 . .
C13 C14 H14 119.00 . .
C15 C14 H14 119.00 . .
C15 C16 H16 120.00 . .
C17 C16 H16 120.00 . .
C16 C17 H17 120.00 . .
C18 C17 H17 120.00 . .
C17 C18 H18 120.00 . .
C19 C18 H18 120.00 . .
C18 C19 H19 120.00 . .
C20 C19 H19 120.00 . .

loop_
_geom_bond_atom_site_label_1
_geom_bond_atom_site_label_2
_geom_bond_distance
_geom_bond_site_symmetry_2
Sn1 O1 2.1273(13) .
Sn1 C1 2.118(2) .
Sn1 C2 2.111(2) .
Sn1 C3 2.133(2) .
Sn1 O3 2.6161(15) 3_666
O1 C4 1.296(2) .
O2 C4 1.235(2) .
O3 C12 1.257(2) .
N1 N2 1.310(2) .
N1 C10 1.412(2) .
N2 C11 1.324(3) .
N1 H1 0.84(2) .
C4 C5 1.499(3) .
C5 C6 1.400(3) .
C5 C10 1.412(3) .
C6 C7 1.379(3) .
C7 C8 1.390(3) .
C8 C9 1.384(3) .
C9 C10 1.395(3) .
C11 C12 1.464(3) .
C11 C20 1.471(3) .
C12 C13 1.453(3) .
C13 C14 1.345(3) .
C14 C15 1.441(3) .
C15 C20 1.414(3) .
C15 C16 1.404(3) .
C16 C17 1.374(3) .
C17 C18 1.393(3) .
C18 C19 1.387(3) .
C19 C20 1.402(3) .
C1 H1A 0.9800 .
C1 H1B 0.9800 .
C1 H1C 0.9800 .
C2 H2A 0.9800 .
C2 H2B 0.9800 .
C2 H2C 0.9800 .
C3 H3A 0.9800 .
C3 H3B 0.9800 .
C3 H3C 0.9800 .
C6 H6 0.9500 .
C7 H7 0.9500 .
C8 H8 0.9500 .
C9 H9 0.9500 .
C13 H13 0.9500 .
C14 H14 0.9500 .
C16 H16 0.9500 .
C17 H17 0.9500 .
C18 H18 0.9500 .
C19 H19 0.9500 .

loop_
_geom_hbond_atom_site_label_D
_geom_hbond_atom_site_label_H
_geom_hbond_atom_site_label_A
_geom_hbond_distance_DH
_geom_hbond_distance_HA
_geom_hbond_distance_DA
_geom_hbond_angle_DHA
_geom_hbond_site_symmetry_A
N1 H1 O2 0.84(2) 2.08(2) 2.693(2) 130(2) .
N1 H1 O3 0.84(2) 2.03(2) 2.650(2) 130(2) .
